data_4134799
loop_
_publ_author_name
'Walker, Morgan M.'
'Koronkiewicz, Brian'
'Chen, Shuming'
'Houk, K. N.'
'Mayer, James M.'
'Ellman, Jonathan A.'

_publ_section_title
;
 Highly Diastereoselective Functionalization of Piperidines by Photoredox
 Catalyzed \a-Amino C-H Arylation and Epimerization.
;
_journal_name_full 'Journal of the American Chemical Society'
_journal_paper_doi 10.1021/jacs.9b13165
_journal_year 2020
_chemical_formula_moiety 'C23 H29 N2, C6 H2 N3 O9 S'
_chemical_formula_sum 'C29 H31 N5 O9 S'
_chemical_formula_weight 625.65
_space_group_crystal_system monoclinic
_space_group_IT_number 14
_space_group_name_Hall '-P 2ybc'
_space_group_name_H-M_alt 'P 1 21/c 1'
_atom_sites_solution_hydrogens geom
_atom_sites_solution_primary SHELXT
_atom_sites_solution_secondary difmap
_audit_creation_method SHELXL-2014/7
_cell_angle_alpha 90
_cell_angle_beta 92.656(4)
_cell_angle_gamma 90
_cell_formula_units_Z 4
_cell_length_a 8.1117(3)
_cell_length_b 19.7564(8)
_cell_length_c 18.3015(9)
_cell_measurement_reflns_used 9876
_cell_measurement_temperature 93(2)
_cell_measurement_theta_max 58.5180
_cell_measurement_theta_min 3.2430
_cell_volume 2929.8(2)
_computing_cell_refinement 'CrysAlisPro 1.171.40.67a (Rigaku OD, 2019)'
_computing_data_collection 'CrysAlisPro 1.171.40.67a (Rigaku OD, 2019)'
_computing_data_reduction 'CrysAlisPro 1.171.40.67a (Rigaku OD, 2019)'
_computing_molecular_graphics 'Olex2 (Dolomanov et al., 2009)'
_computing_publication_material 'CIFTAB-2014/2 (Sheldrick, 2014)'
_computing_structure_refinement 'SHELXL-2014/7 (Sheldrick, 2014)'
_computing_structure_solution 'SHELXT-2014/5 (Sheldrick, 2014)'
_diffrn_ambient_temperature 93(2)
_diffrn_detector_area_resol_mean 22.2
_diffrn_measured_fraction_theta_full 1.000
_diffrn_measured_fraction_theta_max 1.000
_diffrn_measurement_device_type 'Rigaku Saturn 944+ CCD'
_diffrn_measurement_method \w
_diffrn_radiation_type CuK\a
_diffrn_radiation_wavelength 1.54184
_diffrn_reflns_av_R_equivalents 0.2324
_diffrn_reflns_av_unetI/netI 0.0743
_diffrn_reflns_Laue_measured_fraction_full 1.000
_diffrn_reflns_Laue_measured_fraction_max 1.000
_diffrn_reflns_limit_h_max 9
_diffrn_reflns_limit_h_min -9
_diffrn_reflns_limit_k_max 23
_diffrn_reflns_limit_k_min -23
_diffrn_reflns_limit_l_max 21
_diffrn_reflns_limit_l_min 0
_diffrn_reflns_number 5182
_diffrn_reflns_point_group_measured_fraction_full 1.000
_diffrn_reflns_point_group_measured_fraction_max 1.000
_diffrn_reflns_theta_full 66.601
_diffrn_reflns_theta_max 66.601
_diffrn_reflns_theta_min 3.294
_diffrn_source 'microfocus rotating anode'
_exptl_absorpt_coefficient_mu 1.529
_exptl_absorpt_correction_T_max 1.00000
_exptl_absorpt_correction_T_min 0.41680
_exptl_absorpt_correction_type multi-scan
_exptl_absorpt_process_details
; 
CrysAlisPro 1.171.40.67a (Rigaku Oxford Diffraction, 2019) 
Empirical absorption correction using spherical harmonics, 
 implemented in SCALE3 ABSPACK scaling algorithm. 
;
_exptl_crystal_colour Colorless
_exptl_crystal_density_diffrn 1.418
_exptl_crystal_description Plate
_exptl_crystal_F_000 1312
_exptl_crystal_size_max 0.040
_exptl_crystal_size_mid 0.040
_exptl_crystal_size_min 0.020
_refine_diff_density_max 0.581
_refine_diff_density_min -0.348
_refine_diff_density_rms 0.076
_refine_ls_extinction_method none
_refine_ls_goodness_of_fit_ref 1.051
_refine_ls_hydrogen_treatment constr
_refine_ls_matrix_type full
_refine_ls_number_parameters 413
_refine_ls_number_reflns 5182
_refine_ls_number_restraints 66
_refine_ls_restrained_S_all 1.045
_refine_ls_R_factor_all 0.1490
_refine_ls_R_factor_gt 0.0910
_refine_ls_shift/su_max 0.000
_refine_ls_shift/su_mean 0.000
_refine_ls_structure_factor_coef Fsqd
_refine_ls_weighting_details 'w=1/[\s^2^(Fo^2^)+(0.0939P)^2^+4.9072P] where P=(Fo^2^+2Fc^2^)/3'
_refine_ls_weighting_scheme calc
_refine_ls_wR_factor_gt 0.2056
_refine_ls_wR_factor_ref 0.2395
_reflns_Friedel_coverage 0.000
_reflns_number_gt 3141
_reflns_number_total 5182
_reflns_threshold_expression 'I > 2\s(I)'
_cod_data_source_file ja9b13165_si_005.cif
_cod_data_source_block 007b-20020
_cod_original_sg_symbol_H-M 'P 21/c'
_cod_database_code 4134799
_shelx_shelxl_version_number 2014/7
_shelx_space_group_comment
; 
The symmetry employed for this shelxl refinement is uniquely defined 
by the following loop, which should always be used as a source of 
symmetry information in preference to the above space-group names. 
They are only intended as comments. 
;
_shelx_estimated_absorpt_t_min 0.941
_shelx_estimated_absorpt_t_max 0.970

loop_
_space_group_symop_operation_xyz
'x, y, z'
'-x, y+1/2, -z+1/2'
'-x, -y, -z'
'x, -y-1/2, z-1/2'

loop_
_atom_site_label
_atom_site_type_symbol
_atom_site_fract_x
_atom_site_fract_y
_atom_site_fract_z
_atom_site_U_iso_or_equiv
_atom_site_adp_type
_atom_site_occupancy
_atom_site_site_symmetry_order
_atom_site_calc_flag
_atom_site_refinement_flags_posn
_atom_site_refinement_flags_adp
_atom_site_refinement_flags_occupancy
_atom_site_disorder_assembly
_atom_site_disorder_group
S1 S 0.74339(16) 0.36517(6) 0.51796(8) 0.0458(4) Uani 1 1 d . . . . .
O1 O 0.7866(5) 0.34529(18) 0.5928(2) 0.0567(11) Uani 1 1 d . . . . .
O2 O 0.5875(4) 0.33896(17) 0.4896(2) 0.0462(10) Uani 1 1 d . . . . .
O3 O 0.8781(4) 0.35844(19) 0.4690(2) 0.0550(11) Uani 1 1 d . . . . .
O4 O 0.4952(5) 0.4105(2) 0.6366(2) 0.0582(11) Uani 1 1 d . . . . .
O5 O 0.6636(6) 0.4633(2) 0.7127(2) 0.0602(11) Uani 1 1 d . . . . .
O6 O 0.7469(5) 0.69234(18) 0.6192(2) 0.0545(11) Uani 1 1 d . . . . .
O7 O 0.7770(5) 0.70571(19) 0.5027(2) 0.0536(11) Uani 1 1 d . . . . .
O8 O 0.6988(5) 0.4451(2) 0.3641(2) 0.0534(10) Uani 1 1 d . . . . .
O9 O 0.9471(5) 0.4883(2) 0.3766(2) 0.0549(10) Uani 1 1 d . . . . .
N3 N 0.6079(6) 0.4507(2) 0.6512(3) 0.0475(12) Uani 1 1 d . . . . .
N4 N 0.7567(5) 0.6712(2) 0.5564(3) 0.0451(12) Uani 1 1 d . . . . .
N5 N 0.8105(6) 0.4752(2) 0.3993(3) 0.0462(11) Uani 1 1 d . . . . .
C24 C 0.7191(6) 0.4565(2) 0.5264(3) 0.0384(13) Uani 1 1 d . . . . .
C25 C 0.6741(6) 0.4893(3) 0.5898(3) 0.0386(12) Uani 1 1 d . . . . .
C26 C 0.6843(6) 0.5581(3) 0.6016(3) 0.0428(13) Uani 1 1 d . . . . .
H26 H 0.6529 0.5779 0.6462 0.051 Uiso 1 1 calc R U . . .
C27 C 0.7420(6) 0.5970(2) 0.5458(3) 0.0399(13) Uani 1 1 d . . . . .
C28 C 0.7854(6) 0.5704(2) 0.4803(3) 0.0377(12) Uani 1 1 d . . . . .
H28 H 0.8237 0.5982 0.4423 0.045 Uiso 1 1 calc R U . . .
C29 C 0.7704(6) 0.5005(3) 0.4724(3) 0.0392(12) Uani 1 1 d . . . . .
N1 N 0.8360(6) 0.2522(2) 0.7152(3) 0.0541(13) Uani 1 1 d . . . . .
H1 H 0.8362 0.2829 0.6718 0.065 Uiso 1 1 calc R U . . .
N2 N 0.2811(9) 0.0102(4) 0.4985(5) 0.110(3) Uani 1 1 d . . . . .
C1 C 0.9365(8) 0.2887(4) 0.7757(4) 0.0674(19) Uani 1 1 d . . . . .
H1A H 0.9928 0.2546 0.8086 0.081 Uiso 1 1 calc R U . . .
C2 C 0.8277(10) 0.3337(3) 0.8201(4) 0.074(2) Uani 1 1 d . . . . .
H2B H 0.7719 0.3650 0.7839 0.088 Uiso 0.817(12) 1 calc R U P A 2
H2A H 0.7801 0.3706 0.7883 0.088 Uiso 0.183(12) 1 calc R U P A 1
C3 C 0.6893(10) 0.2959(4) 0.8554(4) 0.079(2) Uani 1 1 d . . . . .
H3 H 0.7330 0.2810 0.9048 0.095 Uiso 1 1 calc R U . . .
C4 C 0.6396(9) 0.2325(4) 0.8134(4) 0.073(2) Uani 1 1 d . . . . .
H4A H 0.7132 0.1947 0.8289 0.088 Uiso 1 1 calc R U . . .
H4B H 0.5252 0.2199 0.8242 0.088 Uiso 1 1 calc R U . . .
C5 C 0.6509(7) 0.2443(3) 0.7335(3) 0.0524(15) Uani 1 1 d . . . . .
H5 H 0.5965 0.2888 0.7225 0.063 Uiso 1 1 calc R U . . .
C6 C 0.5674(7) 0.1929(3) 0.6836(4) 0.0577(16) Uani 1 1 d . . . . .
C7 C 0.4983(8) 0.2134(3) 0.6159(4) 0.0630(17) Uani 1 1 d . . . . .
H7 H 0.5011 0.2598 0.6025 0.076 Uiso 1 1 calc R U . . .
C8 C 0.4262(9) 0.1670(3) 0.5681(4) 0.071(2) Uani 1 1 d . . . . .
H8 H 0.3790 0.1815 0.5223 0.086 Uiso 1 1 calc R U . . .
C9 C 0.4224(9) 0.0986(4) 0.5870(4) 0.076(2) Uani 1 1 d . . . . .
C10 C 0.4897(9) 0.0768(4) 0.6539(4) 0.080(2) Uani 1 1 d . . . . .
H10 H 0.4879 0.0302 0.6668 0.096 Uiso 1 1 calc R U . . .
C11 C 0.5595(8) 0.1241(3) 0.7016(4) 0.0679(19) Uani 1 1 d . . . . .
H11 H 0.6035 0.1096 0.7480 0.082 Uiso 1 1 calc R U . . .
C12 C 0.3424(10) 0.0493(4) 0.5365(5) 0.085(2) Uani 1 1 d . . . . .
C13 C 1.0765(11) 0.3349(8) 0.7360(8) 0.190(8) Uani 1 1 d . . . . .
H13A H 1.0202 0.3708 0.7067 0.229 Uiso 1 1 calc R U . . .
H13B H 1.1478 0.3571 0.7743 0.229 Uiso 1 1 calc R U . . .
C14 C 1.1742(15) 0.2974(7) 0.6913(9) 0.193(7) Uani 1 1 d . . . . .
H14A H 1.2126 0.2565 0.7171 0.290 Uiso 1 1 calc R U . . .
H14B H 1.2695 0.3245 0.6781 0.290 Uiso 1 1 calc R U . . .
H14C H 1.1098 0.2845 0.6468 0.290 Uiso 1 1 calc R U . . .
C15A C 0.910(7) 0.372(3) 0.913(3) 0.079(3) Uani 0.183(12) 1 d . . P A 1
H15A H 0.9322 0.3349 0.9486 0.094 Uiso 0.183(12) 1 calc R U P A 1
H15B H 1.0148 0.3959 0.9059 0.094 Uiso 0.183(12) 1 calc R U P A 1
C15B C 0.9304(14) 0.3790(5) 0.8715(7) 0.079(3) Uani 0.817(12) 1 d . . P A 2
H15C H 0.9896 0.4125 0.8422 0.094 Uiso 0.817(12) 1 calc R U P A 2
H15D H 0.8556 0.4042 0.9030 0.094 Uiso 0.817(12) 1 calc R U P A 2
C16A C 0.813(7) 0.411(3) 0.938(3) 0.120(5) Uani 0.183(12) 1 d . . P A 1
H16A H 0.7981 0.4501 0.9056 0.180 Uiso 0.183(12) 1 calc R U P A 1
H16B H 0.8549 0.4263 0.9865 0.180 Uiso 0.183(12) 1 calc R U P A 1
H16C H 0.7064 0.3883 0.9431 0.180 Uiso 0.183(12) 1 calc R U P A 1
C16B C 1.0517(15) 0.3416(6) 0.9185(7) 0.120(5) Uani 0.817(12) 1 d . . P A 2
H16D H 0.9938 0.3096 0.9492 0.180 Uiso 0.817(12) 1 calc R U P A 2
H16E H 1.1150 0.3735 0.9496 0.180 Uiso 0.817(12) 1 calc R U P A 2
H16F H 1.1269 0.3167 0.8878 0.180 Uiso 0.817(12) 1 calc R U P A 2
C17 C 0.5376(12) 0.3410(5) 0.8677(5) 0.113(3) Uani 1 1 d . . . . .
H17A H 0.4821 0.3518 0.8204 0.170 Uiso 1 1 calc R U . . .
H17B H 0.5735 0.3830 0.8921 0.170 Uiso 1 1 calc R U . . .
H17C H 0.4610 0.3169 0.8983 0.170 Uiso 1 1 calc R U . . .
C19B C 0.9671(10) 0.1404(4) 0.7420(5) 0.059(2) Uani 0.876(10) 1 d D . P B 2
H19B H 0.9707 0.1497 0.7929 0.071 Uiso 0.876(10) 1 calc R U P B 2
C20A C 1.0197(16) 0.0789(5) 0.7157(7) 0.092(3) Uani 0.876(10) 1 d D . P B 2
H20A H 1.0608 0.0456 0.7493 0.111 Uiso 0.876(10) 1 calc R U P B 2
C21A C 1.0139(17) 0.0647(5) 0.6408(6) 0.119(5) Uani 0.876(10) 1 d D . P B 2
H21A H 1.0520 0.0222 0.6241 0.142 Uiso 0.876(10) 1 calc R U P B 2
C22A C 0.9526(17) 0.1123(5) 0.5906(6) 0.115(4) Uani 0.876(10) 1 d D . P B 2
H22A H 0.9464 0.1021 0.5399 0.137 Uiso 0.876(10) 1 calc R U P B 2
C23A C 0.9005(12) 0.1749(4) 0.6152(4) 0.070(3) Uani 0.876(10) 1 d D . P B 2
H23A H 0.8604 0.2083 0.5815 0.084 Uiso 0.876(10) 1 calc R U P B 2
C23B C 0.991(5) 0.1997(17) 0.6274(14) 0.070(3) Uani 0.124(10) 1 d DG . P B 1
H23B H 0.9710 0.2401 0.6002 0.084 Uiso 0.124(10) 1 calc R U P B 1
C18 C 0.9083(8) 0.1882(3) 0.6911(3) 0.0580(16) Uani 1 1 d DG . . . .
C19A C 0.938(6) 0.1291(14) 0.731(2) 0.059(2) Uani 0.124(10) 1 d DG . P B 1
H19A H 0.8810 0.1212 0.7744 0.071 Uiso 0.124(10) 1 calc R U P B 1
C20B C 1.050(8) 0.082(2) 0.707(3) 0.092(3) Uani 0.124(10) 1 d DG . P B 1
H20B H 1.0697 0.0413 0.7343 0.111 Uiso 0.124(10) 1 calc R U P B 1
C21B C 1.132(7) 0.093(3) 0.643(3) 0.119(5) Uani 0.124(10) 1 d DG . P B 1
H21B H 1.2091 0.0608 0.6272 0.142 Uiso 0.124(10) 1 calc R U P B 1
C22B C 1.103(6) 0.152(3) 0.604(2) 0.115(4) Uani 0.124(10) 1 d DG . P B 1
H22B H 1.1597 0.1602 0.5601 0.137 Uiso 0.124(10) 1 calc R U P B 1

loop_
_atom_site_aniso_label
_atom_site_aniso_U_11
_atom_site_aniso_U_22
_atom_site_aniso_U_33
_atom_site_aniso_U_23
_atom_site_aniso_U_13
_atom_site_aniso_U_12
S1 0.0378(7) 0.0299(7) 0.0686(10) 0.0007(7) -0.0097(7) -0.0015(6)
O1 0.061(3) 0.035(2) 0.072(3) 0.0098(19) -0.018(2) 0.0006(18)
O2 0.036(2) 0.0339(19) 0.068(3) 0.0015(17) -0.0117(18) -0.0088(16)
O3 0.033(2) 0.039(2) 0.093(3) -0.014(2) 0.005(2) 0.0021(17)
O4 0.048(2) 0.052(2) 0.074(3) 0.017(2) -0.005(2) -0.013(2)
O5 0.074(3) 0.057(3) 0.049(3) 0.004(2) -0.005(2) -0.006(2)
O6 0.055(3) 0.037(2) 0.071(3) -0.013(2) -0.007(2) 0.0019(18)
O7 0.055(3) 0.035(2) 0.069(3) 0.011(2) -0.012(2) -0.0002(18)
O8 0.042(2) 0.055(2) 0.063(3) -0.016(2) -0.0049(19) -0.0040(19)
O9 0.041(2) 0.061(3) 0.063(3) -0.007(2) 0.0043(19) -0.0093(19)
N3 0.046(3) 0.041(3) 0.055(3) 0.009(2) 0.000(2) 0.001(2)
N4 0.040(3) 0.031(2) 0.063(3) -0.003(2) -0.010(2) 0.000(2)
N5 0.043(3) 0.040(3) 0.054(3) 0.000(2) -0.006(2) -0.003(2)
C24 0.026(3) 0.032(3) 0.057(3) 0.007(3) -0.008(2) -0.004(2)
C25 0.032(3) 0.035(3) 0.048(3) 0.002(2) -0.007(2) 0.001(2)
C26 0.034(3) 0.041(3) 0.053(3) -0.002(3) -0.007(2) 0.002(2)
C27 0.037(3) 0.027(3) 0.054(3) -0.005(2) -0.012(3) 0.003(2)
C28 0.029(3) 0.032(3) 0.051(3) 0.003(2) -0.003(2) -0.005(2)
C29 0.030(3) 0.036(3) 0.050(3) -0.003(3) -0.006(2) 0.001(2)
N1 0.053(3) 0.047(3) 0.061(3) 0.002(2) 0.000(2) -0.004(2)
N2 0.088(5) 0.089(5) 0.151(7) -0.037(5) -0.027(5) 0.003(4)
C1 0.051(4) 0.062(4) 0.089(5) -0.008(4) 0.001(3) -0.015(3)
C2 0.086(5) 0.049(4) 0.085(5) -0.006(4) -0.009(4) -0.005(4)
C3 0.091(6) 0.078(5) 0.070(5) -0.003(4) 0.006(4) -0.014(5)
C4 0.065(4) 0.073(5) 0.082(5) 0.016(4) 0.003(4) -0.005(4)
C5 0.047(3) 0.053(4) 0.058(4) 0.011(3) 0.004(3) 0.004(3)
C6 0.045(3) 0.054(4) 0.073(4) 0.015(3) -0.005(3) -0.009(3)
C7 0.057(4) 0.055(4) 0.076(5) 0.011(3) -0.013(3) 0.000(3)
C8 0.068(5) 0.060(4) 0.084(5) 0.013(4) -0.024(4) 0.007(4)
C9 0.069(5) 0.065(5) 0.093(6) 0.002(4) -0.016(4) 0.007(4)
C10 0.071(5) 0.054(4) 0.112(6) 0.010(4) -0.032(4) -0.008(4)
C11 0.059(4) 0.066(4) 0.077(5) 0.021(4) -0.018(4) -0.009(3)
C12 0.073(5) 0.064(5) 0.116(7) -0.023(5) -0.027(5) 0.013(4)
C13 0.053(6) 0.310(19) 0.211(13) -0.180(14) 0.038(7) -0.030(8)
C14 0.097(9) 0.214(15) 0.269(18) -0.114(14) 0.024(10) -0.062(9)
C15A 0.086(6) 0.065(6) 0.085(8) -0.018(7) 0.002(7) -0.004(5)
C15B 0.086(6) 0.065(6) 0.085(8) -0.018(7) 0.002(7) -0.004(5)
C16A 0.100(9) 0.113(9) 0.143(10) -0.057(8) -0.042(8) 0.029(7)
C16B 0.100(9) 0.113(9) 0.143(10) -0.057(8) -0.042(8) 0.029(7)
C17 0.101(7) 0.121(8) 0.120(8) -0.033(6) 0.039(6) -0.015(6)
C19B 0.052(4) 0.054(4) 0.070(5) 0.013(4) 0.004(4) 0.003(4)
C20A 0.102(8) 0.067(5) 0.111(8) 0.023(5) 0.038(6) 0.032(5)
C21A 0.167(13) 0.061(6) 0.132(10) -0.005(7) 0.060(9) 0.033(7)
C22A 0.180(13) 0.075(7) 0.091(7) -0.011(6) 0.030(8) 0.029(7)
C23A 0.088(7) 0.063(5) 0.059(5) 0.000(4) 0.001(4) 0.007(5)
C23B 0.088(7) 0.063(5) 0.059(5) 0.000(4) 0.001(4) 0.007(5)
C18 0.054(4) 0.053(4) 0.068(4) 0.007(3) 0.004(3) 0.008(3)
C19A 0.052(4) 0.054(4) 0.070(5) 0.013(4) 0.004(4) 0.003(4)
C20B 0.102(8) 0.067(5) 0.111(8) 0.023(5) 0.038(6) 0.032(5)
C21B 0.167(13) 0.061(6) 0.132(10) -0.005(7) 0.060(9) 0.033(7)
C22B 0.180(13) 0.075(7) 0.091(7) -0.011(6) 0.030(8) 0.029(7)

loop_
_atom_type_symbol
_atom_type_description
_atom_type_scat_dispersion_real
_atom_type_scat_dispersion_imag
_atom_type_scat_source
C C 0.0181 0.0091 'International Tables Vol C Tables 4.2.6.8 and 6.1.1.4'
H H 0.0000 0.0000 'International Tables Vol C Tables 4.2.6.8 and 6.1.1.4'
N N 0.0311 0.0180 'International Tables Vol C Tables 4.2.6.8 and 6.1.1.4'
O O 0.0492 0.0322 'International Tables Vol C Tables 4.2.6.8 and 6.1.1.4'
S S 0.3331 0.5567 'International Tables Vol C Tables 4.2.6.8 and 6.1.1.4'

loop_
_geom_angle_atom_site_label_1
_geom_angle_atom_site_label_2
_geom_angle_atom_site_label_3
_geom_angle
_geom_angle_site_symmetry_1
_geom_angle_site_symmetry_3
_geom_angle_publ_flag
O2 S1 O3 114.7(2) . . ?
O2 S1 O1 114.3(2) . . ?
O3 S1 O1 113.7(3) . . ?
O2 S1 C24 106.8(2) . . ?
O3 S1 C24 103.3(2) . . ?
O1 S1 C24 102.2(2) . . ?
O5 N3 O4 124.9(5) . . ?
O5 N3 C25 117.6(5) . . ?
O4 N3 C25 117.4(5) . . ?
O7 N4 O6 125.7(5) . . ?
O7 N4 C27 117.6(5) . . ?
O6 N4 C27 116.7(5) . . ?
O9 N5 O8 125.0(5) . . ?
O9 N5 C29 118.4(4) . . ?
O8 N5 C29 116.5(5) . . ?
C25 C24 C29 113.6(5) . . ?
C25 C24 S1 124.3(4) . . ?
C29 C24 S1 121.4(4) . . ?
C26 C25 C24 124.9(5) . . ?
C26 C25 N3 114.3(5) . . ?
C24 C25 N3 120.8(4) . . ?
C27 C26 C25 117.0(5) . . ?
C27 C26 H26 121.5 . . ?
C25 C26 H26 121.5 . . ?
C28 C27 C26 123.1(5) . . ?
C28 C27 N4 118.1(5) . . ?
C26 C27 N4 118.9(5) . . ?
C27 C28 C29 116.5(5) . . ?
C27 C28 H28 121.7 . . ?
C29 C28 H28 121.7 . . ?
C24 C29 C28 124.9(5) . . ?
C24 C29 N5 121.0(5) . . ?
C28 C29 N5 114.1(5) . . ?
C18 N1 C1 114.7(5) . . ?
C18 N1 C5 112.3(5) . . ?
C1 N1 C5 112.3(5) . . ?
C18 N1 H1 105.6 . . ?
C1 N1 H1 105.6 . . ?
C5 N1 H1 105.6 . . ?
C2 C1 N1 111.2(5) . . ?
C2 C1 C13 110.0(7) . . ?
N1 C1 C13 107.3(6) . . ?
C2 C1 H1A 109.4 . . ?
N1 C1 H1A 109.4 . . ?
C13 C1 H1A 109.4 . . ?
C1 C2 C3 113.6(6) . . ?
C1 C2 C15B 111.2(7) . . ?
C3 C2 C15B 115.0(8) . . ?
C1 C2 C15A 120.9(19) . . ?
C3 C2 C15A 92.8(18) . . ?
C1 C2 H2B 105.3 . . ?
C3 C2 H2B 105.3 . . ?
C15B C2 H2B 105.3 . . ?
C1 C2 H2A 109.4 . . ?
C3 C2 H2A 109.4 . . ?
C15A C2 H2A 109.4 . . ?
C4 C3 C2 112.1(6) . . ?
C4 C3 C17 110.9(7) . . ?
C2 C3 C17 112.8(7) . . ?
C4 C3 H3 106.9 . . ?
C2 C3 H3 106.9 . . ?
C17 C3 H3 106.9 . . ?
C5 C4 C3 110.0(6) . . ?
C5 C4 H4A 109.7 . . ?
C3 C4 H4A 109.7 . . ?
C5 C4 H4B 109.7 . . ?
C3 C4 H4B 109.7 . . ?
H4A C4 H4B 108.2 . . ?
C4 C5 C6 116.4(5) . . ?
C4 C5 N1 109.3(5) . . ?
C6 C5 N1 110.4(5) . . ?
C4 C5 H5 106.8 . . ?
C6 C5 H5 106.8 . . ?
N1 C5 H5 106.8 . . ?
C7 C6 C11 117.9(6) . . ?
C7 C6 C5 119.6(5) . . ?
C11 C6 C5 122.4(6) . . ?
C8 C7 C6 120.8(6) . . ?
C8 C7 H7 119.6 . . ?
C6 C7 H7 119.6 . . ?
C7 C8 C9 120.0(7) . . ?
C7 C8 H8 120.0 . . ?
C9 C8 H8 120.0 . . ?
C10 C9 C8 120.5(7) . . ?
C10 C9 C12 119.5(7) . . ?
C8 C9 C12 120.0(7) . . ?
C11 C10 C9 118.7(7) . . ?
C11 C10 H10 120.7 . . ?
C9 C10 H10 120.7 . . ?
C10 C11 C6 122.0(6) . . ?
C10 C11 H11 119.0 . . ?
C6 C11 H11 119.0 . . ?
N2 C12 C9 178.7(10) . . ?
C14 C13 C1 113.0(12) . . ?
C14 C13 H13A 109.0 . . ?
C1 C13 H13A 109.0 . . ?
C14 C13 H13B 109.0 . . ?
C1 C13 H13B 109.0 . . ?
H13A C13 H13B 107.8 . . ?
C13 C14 H14A 109.5 . . ?
C13 C14 H14B 109.5 . . ?
H14A C14 H14B 109.5 . . ?
C13 C14 H14C 109.5 . . ?
H14A C14 H14C 109.5 . . ?
H14B C14 H14C 109.5 . . ?
C16A C15A C2 112(4) . . ?
C16A C15A H15A 109.2 . . ?
C2 C15A H15A 109.2 . . ?
C16A C15A H15B 109.2 . . ?
C2 C15A H15B 109.2 . . ?
H15A C15A H15B 107.9 . . ?
C16B C15B C2 113.4(8) . . ?
C16B C15B H15C 108.9 . . ?
C2 C15B H15C 108.9 . . ?
C16B C15B H15D 108.9 . . ?
C2 C15B H15D 108.9 . . ?
H15C C15B H15D 107.7 . . ?
C15A C16A H16A 109.5 . . ?
C15A C16A H16B 109.5 . . ?
H16A C16A H16B 109.5 . . ?
C15A C16A H16C 109.5 . . ?
H16A C16A H16C 109.5 . . ?
H16B C16A H16C 109.5 . . ?
C15B C16B H16D 109.5 . . ?
C15B C16B H16E 109.5 . . ?
H16D C16B H16E 109.5 . . ?
C15B C16B H16F 109.5 . . ?
H16D C16B H16F 109.5 . . ?
H16E C16B H16F 109.5 . . ?
C3 C17 H17A 109.5 . . ?
C3 C17 H17B 109.5 . . ?
H17A C17 H17B 109.5 . . ?
C3 C17 H17C 109.5 . . ?
H17A C17 H17C 109.5 . . ?
H17B C17 H17C 109.5 . . ?
C20A C19B C18 117.7(8) . . ?
C20A C19B H19B 121.2 . . ?
C18 C19B H19B 121.2 . . ?
C19B C20A C21A 121.4(8) . . ?
C19B C20A H20A 119.3 . . ?
C21A C20A H20A 119.3 . . ?
C22A C21A C20A 120.4(9) . . ?
C22A C21A H21A 119.8 . . ?
C20A C21A H21A 119.8 . . ?
C23A C22A C21A 119.6(9) . . ?
C23A C22A H22A 120.2 . . ?
C21A C22A H22A 120.2 . . ?
C22A C23A C18 118.9(8) . . ?
C22A C23A H23A 120.6 . . ?
C18 C23A H23A 120.6 . . ?
C18 C23B C22B 120.0 . . ?
C18 C23B H23B 120.0 . . ?
C22B C23B H23B 120.0 . . ?
C23B C18 C19A 120.0 . . ?
C19B C18 C23A 122.0(7) . . ?
C23B C18 N1 109.0(13) . . ?
C19A C18 N1 128.7(14) . . ?
C19B C18 N1 120.7(6) . . ?
C23A C18 N1 117.0(5) . . ?
C20B C19A C18 120.0 . . ?
C20B C19A H19A 120.0 . . ?
C18 C19A H19A 120.0 . . ?
C19A C20B C21B 120.0 . . ?
C19A C20B H20B 120.0 . . ?
C21B C20B H20B 120.0 . . ?
C20B C21B C22B 120.0 . . ?
C20B C21B H21B 120.0 . . ?
C22B C21B H21B 120.0 . . ?
C21B C22B C23B 120.0 . . ?
C21B C22B H22B 120.0 . . ?
C23B C22B H22B 120.0 . . ?

loop_
_geom_bond_atom_site_label_1
_geom_bond_atom_site_label_2
_geom_bond_distance
_geom_bond_site_symmetry_2
_geom_bond_publ_flag
S1 O2 1.441(4) . ?
S1 O3 1.451(4) . ?
S1 O1 1.452(4) . ?
S1 C24 1.823(5) . ?
O4 N3 1.231(6) . ?
O5 N3 1.220(6) . ?
O6 N4 1.230(6) . ?
O7 N4 1.213(6) . ?
O8 N5 1.240(5) . ?
O9 N5 1.230(6) . ?
N3 C25 1.478(7) . ?
N4 C27 1.483(6) . ?
N5 C29 1.478(7) . ?
C24 C25 1.393(7) . ?
C24 C29 1.393(7) . ?
C25 C26 1.379(7) . ?
C26 C27 1.377(8) . ?
C26 H26 0.9500 . ?
C27 C28 1.369(7) . ?
C28 C29 1.394(7) . ?
C28 H28 0.9500 . ?
N1 C18 1.471(7) . ?
N1 C1 1.526(8) . ?
N1 C5 1.561(7) . ?
N1 H1 1.0000 . ?
N2 C12 1.138(9) . ?
C1 C2 1.515(10) . ?
C1 C13 1.650(15) . ?
C1 H1A 1.0000 . ?
C2 C3 1.517(10) . ?
C2 C15B 1.518(12) . ?
C2 C15A 1.95(5) . ?
C2 H2B 1.0000 . ?
C2 H2A 1.0000 . ?
C3 C4 1.514(10) . ?
C3 C17 1.544(12) . ?
C3 H3 1.0000 . ?
C4 C5 1.488(9) . ?
C4 H4A 0.9900 . ?
C4 H4B 0.9900 . ?
C5 C6 1.505(9) . ?
C5 H5 1.0000 . ?
C6 C7 1.396(8) . ?
C6 C11 1.400(9) . ?
C7 C8 1.378(9) . ?
C7 H7 0.9500 . ?
C8 C9 1.394(9) . ?
C8 H8 0.9500 . ?
C9 C10 1.387(10) . ?
C9 C12 1.473(11) . ?
C10 C11 1.382(9) . ?
C10 H10 0.9500 . ?
C11 H11 0.9500 . ?
C13 C14 1.381(15) . ?
C13 H13A 0.9900 . ?
C13 H13B 0.9900 . ?
C14 H14A 0.9800 . ?
C14 H14B 0.9800 . ?
C14 H14C 0.9800 . ?
C15A C16A 1.21(7) . ?
C15A H15A 0.9900 . ?
C15A H15B 0.9900 . ?
C15B C16B 1.475(16) . ?
C15B H15C 0.9900 . ?
C15B H15D 0.9900 . ?
C16A H16A 0.9800 . ?
C16A H16B 0.9800 . ?
C16A H16C 0.9800 . ?
C16B H16D 0.9800 . ?
C16B H16E 0.9800 . ?
C16B H16F 0.9800 . ?
C17 H17A 0.9800 . ?
C17 H17B 0.9800 . ?
C17 H17C 0.9800 . ?
C19B C20A 1.381(9) . ?
C19B C18 1.395(8) . ?
C19B H19B 0.9500 . ?
C20A C21A 1.398(11) . ?
C20A H20A 0.9500 . ?
C21A C22A 1.391(10) . ?
C21A H21A 0.9500 . ?
C22A C23A 1.388(9) . ?
C22A H22A 0.9500 . ?
C23A C18 1.412(8) . ?
C23A H23A 0.9500 . ?
C23B C18 1.3900 . ?
C23B C22B 1.3900 . ?
C23B H23B 0.9500 . ?
C18 C19A 1.3900 . ?
C19A C20B 1.3900 . ?
C19A H19A 0.9500 . ?
C20B C21B 1.3900 . ?
C20B H20B 0.9500 . ?
C21B C22B 1.3900 . ?
C21B H21B 0.9500 . ?
C22B H22B 0.9500 . ?

loop_
_geom_hbond_atom_site_label_D
_geom_hbond_atom_site_label_H
_geom_hbond_atom_site_label_A
_geom_hbond_distance_DH
_geom_hbond_distance_HA
_geom_hbond_distance_DA
_geom_hbond_angle_DHA
_geom_hbond_site_symmetry_A
N1 H1 O1 1.00 1.93 2.911(6) 167.4 .

loop_
_geom_torsion_atom_site_label_1
_geom_torsion_atom_site_label_2
_geom_torsion_atom_site_label_3
_geom_torsion_atom_site_label_4
_geom_torsion
_geom_torsion_site_symmetry_1
_geom_torsion_site_symmetry_2
_geom_torsion_site_symmetry_3
_geom_torsion_site_symmetry_4
_geom_torsion_publ_flag
O2 S1 C24 C25 93.2(4) . . . . ?
O3 S1 C24 C25 -145.4(4) . . . . ?
O1 S1 C24 C25 -27.1(5) . . . . ?
O2 S1 C24 C29 -97.3(4) . . . . ?
O3 S1 C24 C29 24.1(5) . . . . ?
O1 S1 C24 C29 142.3(4) . . . . ?
C29 C24 C25 C26 -2.7(7) . . . . ?
S1 C24 C25 C26 167.5(4) . . . . ?
C29 C24 C25 N3 176.6(4) . . . . ?
S1 C24 C25 N3 -13.2(7) . . . . ?
O5 N3 C25 C26 -46.8(6) . . . . ?
O4 N3 C25 C26 130.0(5) . . . . ?
O5 N3 C25 C24 133.8(5) . . . . ?
O4 N3 C25 C24 -49.4(7) . . . . ?
C24 C25 C26 C27 0.6(8) . . . . ?
N3 C25 C26 C27 -178.7(4) . . . . ?
C25 C26 C27 C28 1.3(7) . . . . ?
C25 C26 C27 N4 -179.4(4) . . . . ?
O7 N4 C27 C28 13.2(7) . . . . ?
O6 N4 C27 C28 -167.0(4) . . . . ?
O7 N4 C27 C26 -166.2(5) . . . . ?
O6 N4 C27 C26 13.7(7) . . . . ?
C26 C27 C28 C29 -0.8(7) . . . . ?
N4 C27 C28 C29 179.8(4) . . . . ?
C25 C24 C29 C28 3.3(7) . . . . ?
S1 C24 C29 C28 -167.3(4) . . . . ?
C25 C24 C29 N5 -175.3(4) . . . . ?
S1 C24 C29 N5 14.2(6) . . . . ?
C27 C28 C29 C24 -1.7(7) . . . . ?
C27 C28 C29 N5 177.0(4) . . . . ?
O9 N5 C29 C24 -124.8(5) . . . . ?
O8 N5 C29 C24 59.0(6) . . . . ?
O9 N5 C29 C28 56.5(6) . . . . ?
O8 N5 C29 C28 -119.7(5) . . . . ?
C18 N1 C1 C2 -154.5(6) . . . . ?
C5 N1 C1 C2 -24.8(7) . . . . ?
C18 N1 C1 C13 85.1(8) . . . . ?
C5 N1 C1 C13 -145.1(7) . . . . ?
N1 C1 C2 C3 58.1(8) . . . . ?
C13 C1 C2 C3 176.9(7) . . . . ?
N1 C1 C2 C15B -170.3(7) . . . . ?
C13 C1 C2 C15B -51.5(10) . . . . ?
N1 C1 C2 C15A 167(2) . . . . ?
C13 C1 C2 C15A -74(2) . . . . ?
C1 C2 C3 C4 -26.4(9) . . . . ?
C15B C2 C3 C4 -156.1(7) . . . . ?
C15A C2 C3 C4 -152.0(18) . . . . ?
C1 C2 C3 C17 -152.5(7) . . . . ?
C15B C2 C3 C17 77.8(9) . . . . ?
C15A C2 C3 C17 81.9(19) . . . . ?
C2 C3 C4 C5 -36.0(9) . . . . ?
C17 C3 C4 C5 91.1(8) . . . . ?
C3 C4 C5 C6 -165.6(6) . . . . ?
C3 C4 C5 N1 68.7(7) . . . . ?
C18 N1 C5 C4 95.2(6) . . . . ?
C1 N1 C5 C4 -35.7(7) . . . . ?
C18 N1 C5 C6 -34.0(6) . . . . ?
C1 N1 C5 C6 -164.9(5) . . . . ?
C4 C5 C6 C7 147.7(6) . . . . ?
N1 C5 C6 C7 -87.1(7) . . . . ?
C4 C5 C6 C11 -34.1(9) . . . . ?
N1 C5 C6 C11 91.1(7) . . . . ?
C11 C6 C7 C8 -0.6(10) . . . . ?
C5 C6 C7 C8 177.7(6) . . . . ?
C6 C7 C8 C9 -0.4(11) . . . . ?
C7 C8 C9 C10 0.5(12) . . . . ?
C7 C8 C9 C12 178.8(7) . . . . ?
C8 C9 C10 C11 0.4(12) . . . . ?
C12 C9 C10 C11 -177.9(7) . . . . ?
C9 C10 C11 C6 -1.4(12) . . . . ?
C7 C6 C11 C10 1.5(11) . . . . ?
C5 C6 C11 C10 -176.7(7) . . . . ?
C2 C1 C13 C14 -176.6(11) . . . . ?
N1 C1 C13 C14 -55.4(13) . . . . ?
C1 C2 C15B C16B -53.1(13) . . . . ?
C3 C2 C15B C16B 77.8(12) . . . . ?
C18 C19B C20A C21A -0.3(16) . . . . ?
C19B C20A C21A C22A -1(2) . . . . ?
C20A C21A C22A C23A 1(2) . . . . ?
C21A C22A C23A C18 -1.2(17) . . . . ?
C22B C23B C18 C19A 0.0 . . . . ?
C22B C23B C18 N1 164.0(19) . . . . ?
C20A C19B C18 C23A 0.6(12) . . . . ?
C20A C19B C18 N1 174.3(8) . . . . ?
C22A C23A C18 C19B 0.2(13) . . . . ?
C22A C23A C18 N1 -173.8(9) . . . . ?
C1 N1 C18 C23B -99(2) . . . . ?
C5 N1 C18 C23B 131(2) . . . . ?
C1 N1 C18 C19A 63(3) . . . . ?
C5 N1 C18 C19A -66(3) . . . . ?
C1 N1 C18 C19B 47.1(8) . . . . ?
C5 N1 C18 C19B -82.6(7) . . . . ?
C1 N1 C18 C23A -138.9(7) . . . . ?
C5 N1 C18 C23A 91.4(7) . . . . ?
C23B C18 C19A C20B 0.0 . . . . ?
N1 C18 C19A C20B -161(2) . . . . ?
C18 C19A C20B C21B 0.0 . . . . ?
C19A C20B C21B C22B 0.0 . . . . ?
C20B C21B C22B C23B 0.0 . . . . ?
C18 C23B C22B C21B 0.0 . . . . ?
